data_7133431
loop_
_publ_author_name
'Panigrahi, Pritishree'
'Ghosh, Subhendu'
'Khandelia, Tamanna'
'Tripathi, Gyanesh'
'Mandal, Raju'
'Patel, Bhisma K.'

_publ_section_title
;
 Harnessing reductive BF<sub>2</sub>-complexation <i>via</i>
 Ru(II)-catalyzed N-O cleavage of isoxazoles.
;
_journal_issue 68
_journal_name_full 'Chemical communications (Cambridge, England)'
_journal_page_first 9109
_journal_page_last 9112
_journal_paper_doi 10.1039/d4cc02816c
_journal_volume 60
_journal_year 2024
_chemical_formula_sum 'C15 H11 B F3 N O'
_chemical_formula_weight 289.09
_space_group_crystal_system monoclinic
_space_group_IT_number 14
_space_group_name_Hall '-P 2yn'
_space_group_name_H-M_alt 'P 1 21/n 1'
_atom_sites_solution_hydrogens geom
_audit_creation_method SHELXL-2018/3
_audit_update_record
;
2024-03-20 deposited with the CCDC.	2024-07-30 downloaded from the CCDC.
;
_cell_angle_alpha 90
_cell_angle_beta 106.136(5)
_cell_angle_gamma 90
_cell_formula_units_Z 4
_cell_length_a 9.3925(17)
_cell_length_b 12.469(2)
_cell_length_c 11.765(2)
_cell_measurement_reflns_used 9884
_cell_measurement_temperature 120(2)
_cell_measurement_theta_max 24.97
_cell_measurement_theta_min 2.43
_cell_volume 1323.6(4)
_computing_cell_refinement 'Bruker SAINT'
_computing_data_collection 'Bruker APEX2'
_computing_data_reduction 'Bruker SAINT'
_computing_molecular_graphics 'Bruker SHELXTL'
_computing_publication_material 'Bruker SHELXTL'
_computing_structure_refinement 'SHELXL-2018/3 (Sheldrick, 2018)'
_computing_structure_solution 'SHELXT 2018/2 (Sheldrick, 2018)'
_diffrn_ambient_temperature 120(2)
_diffrn_measured_fraction_theta_full 0.997
_diffrn_measured_fraction_theta_max 0.997
_diffrn_measurement_device_type 'Bruker APEX-II CCD'
_diffrn_measurement_method '\f and \w scans'
_diffrn_radiation_type MoK\a
_diffrn_radiation_wavelength 0.71073
_diffrn_reflns_av_R_equivalents 0.0418
_diffrn_reflns_av_unetI/netI 0.0183
_diffrn_reflns_Laue_measured_fraction_full 0.997
_diffrn_reflns_Laue_measured_fraction_max 0.997
_diffrn_reflns_limit_h_max 11
_diffrn_reflns_limit_h_min -11
_diffrn_reflns_limit_k_max 14
_diffrn_reflns_limit_k_min -14
_diffrn_reflns_limit_l_max 13
_diffrn_reflns_limit_l_min -13
_diffrn_reflns_number 25123
_diffrn_reflns_point_group_measured_fraction_full 0.997
_diffrn_reflns_point_group_measured_fraction_max 0.997
_diffrn_reflns_theta_full 24.995
_diffrn_reflns_theta_max 24.995
_diffrn_reflns_theta_min 2.432
_exptl_absorpt_coefficient_mu 0.120
_exptl_absorpt_correction_T_max 0.7452
_exptl_absorpt_correction_T_min 0.6625
_exptl_absorpt_correction_type multi-scan
_exptl_crystal_colour yellow
_exptl_crystal_density_diffrn 1.455
_exptl_crystal_description block
_exptl_crystal_F_000 612
_refine_diff_density_max 0.447
_refine_diff_density_min -0.239
_refine_diff_density_rms 0.038
_refine_ls_extinction_coef 0.010(3)
_refine_ls_extinction_expression Fc^*^=kFc[1+0.001xFc^2^\l^3^/sin(2\q)]^-1/4^
_refine_ls_extinction_method 'SHELXL-2018/3 (Sheldrick 2018)'
_refine_ls_goodness_of_fit_ref 1.053
_refine_ls_hydrogen_treatment constr
_refine_ls_matrix_type full
_refine_ls_number_parameters 191
_refine_ls_number_reflns 2317
_refine_ls_number_restraints 0
_refine_ls_restrained_S_all 1.053
_refine_ls_R_factor_all 0.0404
_refine_ls_R_factor_gt 0.0344
_refine_ls_shift/su_max 0.000
_refine_ls_shift/su_mean 0.000
_refine_ls_structure_factor_coef Fsqd
_refine_ls_weighting_details 'w=1/[\s^2^(Fo^2^)+(0.0398P)^2^+0.7632P] where P=(Fo^2^+2Fc^2^)/3'
_refine_ls_weighting_scheme calc
_refine_ls_wR_factor_gt 0.0880
_refine_ls_wR_factor_ref 0.0939
_reflns_Friedel_coverage 0.000
_reflns_number_gt 2038
_reflns_number_total 2317
_reflns_threshold_expression 'I > 2\s(I)'
_cod_data_source_file d4cc02816c2.cif
_cod_data_source_block BKP_PP_0ma_a
_cod_depositor_comments 'Adding full bibliography for 7133431.cif.'
_cod_original_sg_symbol_H-M 'P 21/n'
_cod_database_code 7133431
_shelx_shelxl_version_number 2018/3
_shelx_space_group_comment
;
The symmetry employed for this shelxl refinement is uniquely defined
by the following loop, which should always be used as a source of
symmetry information in preference to the above space-group names.
They are only intended as comments.
;

loop_
_space_group_symop_operation_xyz
'x, y, z'
'-x+1/2, y+1/2, -z+1/2'
'-x, -y, -z'
'x-1/2, -y-1/2, z-1/2'

loop_
_atom_site_label
_atom_site_type_symbol
_atom_site_fract_x
_atom_site_fract_y
_atom_site_fract_z
_atom_site_U_iso_or_equiv
_atom_site_adp_type
_atom_site_occupancy
_atom_site_site_symmetry_order
_atom_site_calc_flag
_atom_site_refinement_flags_posn
_atom_site_refinement_flags_adp
_atom_site_refinement_flags_occupancy
_atom_site_disorder_assembly
_atom_site_disorder_group
F001 F 0.20530(10) 0.52681(7) 0.01859(8) 0.0305(3) Uani 1 1 d . . . . .
F002 F 0.92428(10) 0.59018(8) 0.59772(8) 0.0349(3) Uani 1 1 d . . . . .
F003 F 0.14880(10) 0.38342(7) 0.11392(9) 0.0348(3) Uani 1 1 d . . . . .
O004 O 0.32512(12) 0.50329(10) 0.21966(10) 0.0337(3) Uani 1 1 d . . . . .
N005 N 0.06395(14) 0.55501(11) 0.15761(11) 0.0269(3) Uani 1 1 d . . . . .
H005 H -0.028597 0.540797 0.118899 0.032 Uiso 1 1 calc R U . . .
C006 C 0.08867(16) 0.63009(11) 0.23863(12) 0.0199(3) Uani 1 1 d . . . . .
C007 C 0.34779(16) 0.58129(11) 0.29805(12) 0.0201(3) Uani 1 1 d . . . . .
C008 C 0.50032(16) 0.58638(11) 0.37674(13) 0.0210(3) Uani 1 1 d . . . . .
C009 C -0.03622(16) 0.69306(12) 0.25854(13) 0.0215(3) Uani 1 1 d . . . . .
C00A C 0.78415(16) 0.58924(12) 0.52408(13) 0.0248(3) Uani 1 1 d . . . . .
C00B C 0.23583(16) 0.64705(12) 0.30672(14) 0.0258(4) Uani 1 1 d . . . . .
H00B H 0.257447 0.705897 0.360053 0.031 Uiso 1 1 calc R U . . .
C00C C 0.53828(16) 0.65482(12) 0.47464(13) 0.0250(3) Uani 1 1 d . . . . .
H00C H 0.465275 0.700785 0.490257 0.030 Uiso 1 1 calc R U . . .
C00D C 0.75235(17) 0.52096(13) 0.42886(15) 0.0286(4) Uani 1 1 d . . . . .
H00D H 0.826583 0.475729 0.414006 0.034 Uiso 1 1 calc R U . . .
C00E C 0.60890(17) 0.51985(13) 0.35497(14) 0.0266(4) Uani 1 1 d . . . . .
H00E H 0.584312 0.473104 0.288605 0.032 Uiso 1 1 calc R U . . .
C00F C 0.68115(17) 0.65627(13) 0.54900(14) 0.0276(4) Uani 1 1 d . . . . .
H00F H 0.707212 0.702593 0.615695 0.033 Uiso 1 1 calc R U . . .
C00G C -0.01578(17) 0.75832(14) 0.35760(14) 0.0304(4) Uani 1 1 d . . . . .
H00G H 0.079984 0.764173 0.411839 0.037 Uiso 1 1 calc R U . . .
C00H C -0.27249(18) 0.80750(13) 0.30042(14) 0.0300(4) Uani 1 1 d . . . . .
H00H H -0.353079 0.845702 0.315120 0.036 Uiso 1 1 calc R U . . .
C00I C -0.17735(17) 0.68785(14) 0.17940(15) 0.0316(4) Uani 1 1 d . . . . .
H00I H -0.193599 0.645231 0.110029 0.038 Uiso 1 1 calc R U . . .
C00J C -0.13281(19) 0.81487(14) 0.37839(15) 0.0344(4) Uani 1 1 d . . . . .
H00J H -0.116876 0.858944 0.446652 0.041 Uiso 1 1 calc R U . . .
C00K C -0.29415(18) 0.74430(15) 0.20107(15) 0.0353(4) Uani 1 1 d . . . . .
H00K H -0.390071 0.739368 0.146888 0.042 Uiso 1 1 calc R U . . .
B00L B 0.18635(19) 0.49063(14) 0.12632(15) 0.0253(4) Uani 1 1 d . . . . .

loop_
_atom_site_aniso_label
_atom_site_aniso_U_11
_atom_site_aniso_U_22
_atom_site_aniso_U_33
_atom_site_aniso_U_23
_atom_site_aniso_U_13
_atom_site_aniso_U_12
F001 0.0241(5) 0.0380(6) 0.0287(5) 0.0000(4) 0.0063(4) -0.0014(4)
F002 0.0178(5) 0.0430(6) 0.0378(5) -0.0049(4) -0.0021(4) 0.0006(4)
F003 0.0313(5) 0.0243(5) 0.0463(6) 0.0000(4) 0.0067(4) 0.0035(4)
O004 0.0244(6) 0.0417(7) 0.0298(6) -0.0142(5) -0.0012(5) 0.0096(5)
N005 0.0187(7) 0.0321(7) 0.0259(7) -0.0053(6) -0.0002(5) 0.0027(5)
C006 0.0221(8) 0.0168(7) 0.0207(7) 0.0050(6) 0.0059(6) 0.0000(6)
C007 0.0220(8) 0.0180(7) 0.0198(7) 0.0015(6) 0.0050(6) -0.0015(6)
C008 0.0191(8) 0.0201(7) 0.0234(7) 0.0021(6) 0.0055(6) -0.0004(6)
C009 0.0209(8) 0.0206(7) 0.0238(7) 0.0048(6) 0.0076(6) 0.0014(6)
C00A 0.0151(7) 0.0283(8) 0.0277(8) 0.0032(6) 0.0004(6) -0.0015(6)
C00B 0.0211(8) 0.0221(8) 0.0313(8) -0.0066(6) 0.0028(6) 0.0008(6)
C00C 0.0214(8) 0.0252(8) 0.0280(8) -0.0024(6) 0.0060(6) 0.0029(6)
C00D 0.0191(8) 0.0300(9) 0.0358(9) -0.0032(7) 0.0062(7) 0.0044(6)
C00E 0.0225(8) 0.0281(8) 0.0281(8) -0.0050(6) 0.0052(6) 0.0014(6)
C00F 0.0254(8) 0.0281(8) 0.0268(8) -0.0059(6) 0.0030(6) -0.0027(6)
C00G 0.0227(8) 0.0368(9) 0.0303(8) -0.0042(7) 0.0050(6) 0.0032(7)
C00H 0.0269(8) 0.0312(9) 0.0354(9) 0.0068(7) 0.0144(7) 0.0090(7)
C00I 0.0234(8) 0.0370(9) 0.0320(9) -0.0067(7) 0.0036(7) 0.0049(7)
C00J 0.0333(9) 0.0390(10) 0.0326(9) -0.0070(7) 0.0117(7) 0.0055(7)
C00K 0.0217(8) 0.0436(10) 0.0381(10) -0.0010(8) 0.0040(7) 0.0063(7)
B00L 0.0218(9) 0.0275(9) 0.0238(9) -0.0036(7) 0.0019(7) 0.0029(7)

loop_
_atom_type_symbol
_atom_type_description
_atom_type_scat_dispersion_real
_atom_type_scat_dispersion_imag
_atom_type_scat_source
C C 0.0033 0.0016 'International Tables Vol C Tables 4.2.6.8 and 6.1.1.4'
H H 0.0000 0.0000 'International Tables Vol C Tables 4.2.6.8 and 6.1.1.4'
B B 0.0013 0.0007 'International Tables Vol C Tables 4.2.6.8 and 6.1.1.4'
F F 0.0171 0.0103 'International Tables Vol C Tables 4.2.6.8 and 6.1.1.4'
N N 0.0061 0.0033 'International Tables Vol C Tables 4.2.6.8 and 6.1.1.4'
O O 0.0106 0.0060 'International Tables Vol C Tables 4.2.6.8 and 6.1.1.4'

loop_
_geom_angle_atom_site_label_1
_geom_angle_atom_site_label_2
_geom_angle_atom_site_label_3
_geom_angle
_geom_angle_site_symmetry_1
_geom_angle_site_symmetry_3
_geom_angle_publ_flag
C007 O004 B00L 122.91(12) . . ?
C006 N005 B00L 123.88(13) . . ?
N005 C006 C00B 117.96(13) . . ?
N005 C006 C009 120.34(13) . . ?
C00B C006 C009 121.68(13) . . ?
O004 C007 C00B 121.36(13) . . ?
O004 C007 C008 114.28(12) . . ?
C00B C007 C008 124.30(13) . . ?
C00E C008 C00C 118.89(14) . . ?
C00E C008 C007 119.48(13) . . ?
C00C C008 C007 121.61(13) . . ?
C00G C009 C00I 118.13(14) . . ?
C00G C009 C006 120.74(13) . . ?
C00I C009 C006 121.13(14) . . ?
F002 C00A C00F 118.31(14) . . ?
F002 C00A C00D 118.56(13) . . ?
C00F C00A C00D 123.13(14) . . ?
C007 C00B C006 121.62(14) . . ?
C00F C00C C008 120.63(14) . . ?
C00A C00D C00E 118.13(14) . . ?
C00D C00E C008 120.85(14) . . ?
C00A C00F C00C 118.36(14) . . ?
C00J C00G C009 121.00(15) . . ?
C00K C00H C00J 119.44(15) . . ?
C00K C00I C009 120.54(15) . . ?
C00H C00J C00G 120.26(15) . . ?
C00H C00K C00I 120.61(15) . . ?
F003 B00L F001 108.00(13) . . ?
F003 B00L O004 109.42(13) . . ?
F001 B00L O004 109.50(13) . . ?
F003 B00L N005 110.31(13) . . ?
F001 B00L N005 109.97(13) . . ?
O004 B00L N005 109.62(12) . . ?

loop_
_geom_bond_atom_site_label_1
_geom_bond_atom_site_label_2
_geom_bond_distance
_geom_bond_site_symmetry_2
_geom_bond_publ_flag
F001 B00L 1.403(2) . ?
F002 C00A 1.3599(17) . ?
F003 B00L 1.380(2) . ?
O004 C007 1.3163(18) . ?
O004 B00L 1.461(2) . ?
N005 C006 1.310(2) . ?
N005 B00L 1.529(2) . ?
C006 C00B 1.408(2) . ?
C006 C009 1.483(2) . ?
C007 C00B 1.359(2) . ?
C007 C008 1.475(2) . ?
C008 C00E 1.392(2) . ?
C008 C00C 1.398(2) . ?
C009 C00G 1.390(2) . ?
C009 C00I 1.394(2) . ?
C00A C00F 1.371(2) . ?
C00A C00D 1.372(2) . ?
C00C C00F 1.383(2) . ?
C00D C00E 1.386(2) . ?
C00G C00J 1.384(2) . ?
C00H C00K 1.377(2) . ?
C00H C00J 1.379(2) . ?
C00I C00K 1.385(2) . ?
